data_7057741
loop_
_publ_author_name
'Sikdar, Yeasin'
'Goswami, Ranadip'
'Modak, Ritwik'
'Basak, Megha'
'Heras Ojea, Mar\'ia Jos\'e'
'Murrie, Mark'
'Goswami, Sanchita'

_publ_section_title
;
 Diazine based ligand supported CoII3 and CoII4 coordination complexes:
 role of anions
;
_journal_issue 21
_journal_name_full 'New Journal of Chemistry'
_journal_page_first 17587
_journal_paper_doi 10.1039/C8NJ02955E
_journal_volume 42
_journal_year 2018
_chemical_formula_moiety 'C38 H42 Co3 N4 O14'
_chemical_formula_sum 'C38 H42 Co3 N4 O14'
_chemical_formula_weight 955.55
_space_group_crystal_system triclinic
_space_group_IT_number 2
_space_group_name_Hall '-P 1'
_space_group_name_H-M_alt 'P -1'
_symmetry_space_group_name_Hall '-P 1'
_symmetry_space_group_name_H-M 'P -1'
_atom_sites_solution_hydrogens mixed
_audit_creation_date 2018-09-14
_audit_creation_method
;
Olex2 1.2
(compiled 2018.05.29 svn.r3508 for OlexSys, GUI svn.r5506)
;
_audit_update_record
;
2018-09-14 deposited with the CCDC.
2018-09-18 downloaded from the CCDC.
;
_cell_angle_alpha 63.723(2)
_cell_angle_beta 84.122(2)
_cell_angle_gamma 73.876(2)
_cell_formula_units_Z 1
_cell_length_a 10.4995(6)
_cell_length_b 10.7010(6)
_cell_length_c 10.8086(6)
_cell_measurement_reflns_used 3694
_cell_measurement_temperature 298(2)
_cell_measurement_theta_max 25.0
_cell_measurement_theta_min 3.4
_cell_volume 1045.78(10)
_computing_cell_refinement 'Bruker APEX 3'
_computing_data_collection 'Bruker APEX 3'
_computing_data_reduction 'Bruker SAINT'
_computing_structure_refinement 'SHELXT 2014/4 (Sheldrick, 2014)'
_computing_structure_solution 'SHELXT 2014/4 (Sheldrick, 2014)'
_diffrn_ambient_temperature 298(2)
_diffrn_measured_fraction_theta_full 0.958
_diffrn_measured_fraction_theta_max 0.958
_diffrn_measurement_device_type 'Bruker AXS D8 QUEST ECO'
_diffrn_measurement_method 'phi and omega scan'
_diffrn_radiation_type MoK\a
_diffrn_radiation_wavelength 0.71073
_diffrn_reflns_av_R_equivalents 0.0327
_diffrn_reflns_av_unetI/netI 0.0336
_diffrn_reflns_Laue_measured_fraction_full 0.958
_diffrn_reflns_Laue_measured_fraction_max 0.958
_diffrn_reflns_limit_h_max 12
_diffrn_reflns_limit_h_min -12
_diffrn_reflns_limit_k_max 12
_diffrn_reflns_limit_k_min -12
_diffrn_reflns_limit_l_max 12
_diffrn_reflns_limit_l_min -12
_diffrn_reflns_number 10216
_diffrn_reflns_point_group_measured_fraction_full 0.958
_diffrn_reflns_point_group_measured_fraction_max 0.958
_diffrn_reflns_theta_full 24.998
_diffrn_reflns_theta_max 24.998
_diffrn_reflns_theta_min 3.383
_exptl_absorpt_coefficient_mu 1.246
_exptl_absorpt_correction_T_max 0.635
_exptl_absorpt_correction_T_min 0.528
_exptl_absorpt_correction_type multi-scan
_exptl_absorpt_process_details 'SADABS. Ver. 2014/5. (Krause et al., 2015)'
_exptl_crystal_colour red
_exptl_crystal_colour_primary red
_exptl_crystal_density_diffrn 1.517
_exptl_crystal_description block
_exptl_crystal_F_000 491
_exptl_crystal_preparation 'Magnetic properties'
_exptl_crystal_recrystallization_method 'Solvent diffusion'
_exptl_crystal_size_max 0.26
_exptl_crystal_size_mid 0.22
_exptl_crystal_size_min 0.15
_refine_diff_density_max 1.367
_refine_diff_density_min -0.627
_refine_diff_density_rms 0.096
_refine_ls_extinction_method none
_refine_ls_goodness_of_fit_ref 1.212
_refine_ls_hydrogen_treatment mixed
_refine_ls_matrix_type full
_refine_ls_number_parameters 276
_refine_ls_number_reflns 3538
_refine_ls_number_restraints 0
_refine_ls_restrained_S_all 1.212
_refine_ls_R_factor_all 0.0611
_refine_ls_R_factor_gt 0.0486
_refine_ls_shift/su_max 0.000
_refine_ls_shift/su_mean 0.000
_refine_ls_structure_factor_coef Fsqd
_refine_ls_weighting_details 'w=1/[\s^2^(Fo^2^)+3.3987P] where P=(Fo^2^+2Fc^2^)/3'
_refine_ls_weighting_scheme calc
_refine_ls_wR_factor_gt 0.1041
_refine_ls_wR_factor_ref 0.1153
_reflns_Friedel_coverage 0.000
_reflns_number_gt 3023
_reflns_number_total 3694
_reflns_threshold_expression 'I > 2\s(I)'
_cod_data_source_file c8nj02955e2.cif
_cod_data_source_block 4
_cod_depositor_comments 'Adding full bibliography for 7057739--7057743.cif.'
_cod_database_code 7057741
_shelx_shelxl_version_number 2017/1
_shelx_space_group_comment
;
The symmetry employed for this shelxl refinement is uniquely defined
by the following loop, which should always be used as a source of
symmetry information in preference to the above space-group names.
They are only intended as comments.
;
_olex2_refinement_description
;
1. Fixed Uiso
 At 1.2 times of:
  All C(H) groups
 At 1.5 times of:
  All C(H,H,H) groups
2.a Aromatic/amide H refined with riding coordinates:
 C8(H8), C9(H9), C13(H13), C5(H5), C4(H4), C11(H11), C3(H3), C12(H12)
2.b Idealised Me refined as rotating group:
 C16(H16A,H16B,H16C), C17(H17A,H17B,H17C), C1(H1A,H1B,H1C), C19(H19A,H19B,H19C)
;
_olex2_submission_special_instructions 'No special instructions were received'

loop_
_space_group_symop_operation_xyz
'x, y, z'
'-x, -y, -z'

loop_
_atom_site_label
_atom_site_type_symbol
_atom_site_fract_x
_atom_site_fract_y
_atom_site_fract_z
_atom_site_U_iso_or_equiv
_atom_site_adp_type
_atom_site_occupancy
_atom_site_site_symmetry_order
_atom_site_calc_flag
_atom_site_refinement_flags_posn
_atom_site_refinement_flags_adp
_atom_site_refinement_flags_occupancy
Co2 Co 0.500000 0.500000 0.500000 0.02280(19) Uani 1 2 d S T P
Co1 Co 0.75389(5) 0.65061(5) 0.43415(5) 0.02589(16) Uani 1 1 d . . .
O3 O 0.4043(2) 0.3921(3) 0.4452(3) 0.0277(6) Uani 1 1 d . . .
O6 O 0.6770(3) 0.3317(3) 0.5425(3) 0.0321(6) Uani 1 1 d . . .
O2 O 0.8377(3) 0.7970(3) 0.2990(3) 0.0334(6) Uani 1 1 d . . .
O5 O 0.8386(3) 0.4428(3) 0.4535(3) 0.0333(6) Uani 1 1 d . . .
O4 O 0.3369(3) 0.1625(3) 0.4895(3) 0.0336(6) Uani 1 1 d . . .
O7 O 0.8948(3) 0.5953(3) 0.5934(3) 0.0372(7) Uani 1 1 d . . .
N2 N 0.5691(3) 0.5785(3) 0.2978(3) 0.0269(7) Uani 1 1 d . . .
O1 O 0.9384(3) 1.0200(3) 0.1997(3) 0.0446(8) Uani 1 1 d . . .
N1 N 0.6412(3) 0.6825(3) 0.2663(3) 0.0280(7) Uani 1 1 d . . .
C15 C 0.4494(4) 0.3359(4) 0.3572(4) 0.0249(8) Uani 1 1 d . . .
C18 C 0.7920(4) 0.3331(4) 0.5029(4) 0.0305(9) Uani 1 1 d . . .
C10 C 0.5325(4) 0.3917(4) 0.2467(4) 0.0285(8) Uani 1 1 d . . .
C14 C 0.4114(4) 0.2115(4) 0.3747(4) 0.0290(8) Uani 1 1 d . . .
C8 C 0.6371(4) 0.7781(4) 0.1409(4) 0.0286(8) Uani 1 1 d . . .
H8 H 0.585545 0.775493 0.077507 0.034 Uiso 1 1 calc R . .
C7 C 0.7994(4) 0.8945(4) 0.1734(4) 0.0276(8) Uani 1 1 d . . .
C9 C 0.5864(4) 0.5113(4) 0.2218(4) 0.0306(9) Uani 1 1 d . . .
H9 H 0.637907 0.541945 0.144226 0.037 Uiso 1 1 calc R . .
C6 C 0.7065(4) 0.8890(4) 0.0917(4) 0.0291(8) Uani 1 1 d . . .
C2 C 0.8545(4) 1.0164(4) 0.1127(4) 0.0326(9) Uani 1 1 d . . .
C13 C 0.4522(4) 0.1483(5) 0.2859(5) 0.0369(10) Uani 1 1 d . . .
H13 H 0.424932 0.067806 0.298825 0.044 Uiso 1 1 calc R . .
C5 C 0.6753(4) 0.9976(5) -0.0466(4) 0.0349(9) Uani 1 1 d . . .
H5 H 0.615136 0.991807 -0.100093 0.042 Uiso 1 1 calc R . .
C4 C 0.7333(4) 1.1101(5) -0.1009(4) 0.0409(10) Uani 1 1 d . . .
H4 H 0.713547 1.180017 -0.191242 0.049 Uiso 1 1 calc R . .
C11 C 0.5730(4) 0.3236(5) 0.1574(4) 0.0363(9) Uani 1 1 d . . .
H11 H 0.627259 0.360727 0.084095 0.044 Uiso 1 1 calc R . .
C3 C 0.8224(5) 1.1191(5) -0.0197(5) 0.0421(11) Uani 1 1 d . . .
H3 H 0.860550 1.196507 -0.056311 0.051 Uiso 1 1 calc R . .
C16 C 0.2676(4) 0.0596(5) 0.4996(5) 0.0406(10) Uani 1 1 d . . .
H16A H 0.214470 0.097731 0.417401 0.061 Uiso 1 1 calc GR . .
H16B H 0.211485 0.041487 0.578218 0.061 Uiso 1 1 calc GR . .
H16C H 0.330683 -0.028925 0.509963 0.061 Uiso 1 1 calc GR . .
C12 C 0.5341(4) 0.2042(5) 0.1768(5) 0.0398(10) Uani 1 1 d . . .
H12 H 0.562155 0.160718 0.117400 0.048 Uiso 1 1 calc R . .
C17 C 0.8865(5) 0.1946(5) 0.5132(7) 0.0565(14) Uani 1 1 d . . .
H17A H 0.857290 0.114392 0.582466 0.085 Uiso 1 1 calc GR . .
H17B H 0.973513 0.189947 0.537943 0.085 Uiso 1 1 calc GR . .
H17C H 0.889106 0.190948 0.425814 0.085 Uiso 1 1 calc GR . .
C1 C 0.9893(5) 1.1446(6) 0.1496(6) 0.0540(13) Uani 1 1 d . . .
H1A H 1.038152 1.153237 0.067330 0.081 Uiso 1 1 calc GR . .
H1B H 1.046889 1.134659 0.218707 0.081 Uiso 1 1 calc GR . .
H1C H 0.917056 1.229344 0.129078 0.081 Uiso 1 1 calc GR . .
C19 C 0.8929(6) 0.4758(7) 0.7259(6) 0.0705(18) Uani 1 1 d . . .
H19A H 0.803146 0.470201 0.747967 0.106 Uiso 1 1 calc GR . .
H19B H 0.929790 0.489668 0.795101 0.106 Uiso 1 1 calc GR . .
H19C H 0.944541 0.387799 0.722841 0.106 Uiso 1 1 calc GR . .
H7 H 0.970(6) 0.594(6) 0.563(6) 0.060(18) Uiso 1 1 d . . .

loop_
_atom_site_aniso_label
_atom_site_aniso_U_11
_atom_site_aniso_U_22
_atom_site_aniso_U_33
_atom_site_aniso_U_23
_atom_site_aniso_U_13
_atom_site_aniso_U_12
Co2 0.0223(4) 0.0240(4) 0.0260(4) -0.0120(3) 0.0018(3) -0.0102(3)
Co1 0.0238(3) 0.0238(3) 0.0285(3) -0.0076(2) 0.0000(2) -0.0099(2)
O3 0.0272(14) 0.0317(14) 0.0340(15) -0.0193(12) 0.0065(11) -0.0157(12)
O6 0.0271(15) 0.0288(14) 0.0350(15) -0.0083(12) -0.0012(12) -0.0078(12)
O2 0.0340(15) 0.0304(15) 0.0289(15) -0.0024(12) -0.0044(12) -0.0143(12)
O5 0.0270(14) 0.0257(14) 0.0468(17) -0.0136(13) 0.0007(12) -0.0100(11)
O4 0.0335(15) 0.0301(15) 0.0417(17) -0.0156(13) 0.0031(13) -0.0156(12)
O7 0.0292(16) 0.0414(17) 0.0397(17) -0.0133(14) -0.0031(13) -0.0132(14)
N2 0.0254(16) 0.0314(17) 0.0282(17) -0.0123(14) 0.0024(13) -0.0155(14)
O1 0.0517(19) 0.0432(18) 0.0408(18) -0.0085(15) -0.0014(15) -0.0307(16)
N1 0.0265(16) 0.0297(17) 0.0282(18) -0.0104(15) 0.0016(13) -0.0119(14)
C15 0.0221(18) 0.0268(19) 0.0268(19) -0.0133(16) -0.0026(15) -0.0041(15)
C18 0.031(2) 0.025(2) 0.035(2) -0.0103(17) -0.0090(17) -0.0074(16)
C10 0.029(2) 0.033(2) 0.028(2) -0.0158(17) 0.0030(16) -0.0111(17)
C14 0.028(2) 0.028(2) 0.034(2) -0.0141(17) -0.0025(16) -0.0081(16)
C8 0.0272(19) 0.032(2) 0.028(2) -0.0130(17) 0.0013(16) -0.0095(16)
C7 0.0229(18) 0.028(2) 0.031(2) -0.0122(17) 0.0016(15) -0.0078(16)
C9 0.030(2) 0.034(2) 0.028(2) -0.0126(18) 0.0006(16) -0.0094(17)
C6 0.028(2) 0.029(2) 0.028(2) -0.0110(17) 0.0045(16) -0.0068(16)
C2 0.031(2) 0.032(2) 0.033(2) -0.0120(18) 0.0055(17) -0.0118(17)
C13 0.041(2) 0.032(2) 0.046(3) -0.022(2) -0.005(2) -0.0102(19)
C5 0.035(2) 0.036(2) 0.030(2) -0.0127(18) 0.0008(17) -0.0078(18)
C4 0.045(3) 0.035(2) 0.028(2) -0.0005(18) 0.0048(19) -0.013(2)
C11 0.040(2) 0.042(2) 0.034(2) -0.021(2) 0.0062(18) -0.0134(19)
C3 0.045(3) 0.031(2) 0.042(3) -0.005(2) 0.006(2) -0.018(2)
C16 0.039(2) 0.035(2) 0.054(3) -0.018(2) 0.001(2) -0.022(2)
C12 0.044(3) 0.043(3) 0.042(3) -0.028(2) -0.001(2) -0.008(2)
C17 0.044(3) 0.034(3) 0.094(4) -0.029(3) 0.007(3) -0.014(2)
C1 0.063(3) 0.051(3) 0.056(3) -0.018(3) 0.003(3) -0.036(3)
C19 0.054(3) 0.084(4) 0.043(3) 0.000(3) -0.008(3) -0.017(3)

loop_
_atom_type_symbol
_atom_type_description
_atom_type_scat_dispersion_real
_atom_type_scat_dispersion_imag
_atom_type_scat_source
C C 0.0033 0.0016 'International Tables Vol C Tables 4.2.6.8 and 6.1.1.4'
H H 0.0000 0.0000 'International Tables Vol C Tables 4.2.6.8 and 6.1.1.4'
N N 0.0061 0.0033 'International Tables Vol C Tables 4.2.6.8 and 6.1.1.4'
O O 0.0106 0.0060 'International Tables Vol C Tables 4.2.6.8 and 6.1.1.4'
Co Co 0.3494 0.9721 'International Tables Vol C Tables 4.2.6.8 and 6.1.1.4'

loop_
_geom_angle_atom_site_label_1
_geom_angle_atom_site_label_2
_geom_angle_atom_site_label_3
_geom_angle
_geom_angle_site_symmetry_1
_geom_angle_site_symmetry_3
O3 Co2 O3 180.0 2_666 .
O3 Co2 O6 91.03(11) 2_666 2_666
O3 Co2 O6 88.97(11) . 2_666
O3 Co2 O6 88.97(11) 2_666 .
O3 Co2 O6 91.03(11) . .
O3 Co2 N2 92.82(11) 2_666 .
O3 Co2 N2 87.18(11) 2_666 2_666
O3 Co2 N2 87.18(11) . .
O3 Co2 N2 92.82(11) . 2_666
O6 Co2 O6 180.0 . 2_666
N2 Co2 O6 95.60(12) . 2_666
N2 Co2 O6 84.40(12) . .
N2 Co2 O6 95.60(12) 2_666 .
N2 Co2 O6 84.40(12) 2_666 2_666
N2 Co2 N2 180.0 . 2_666
O3 Co1 O5 97.07(11) 2_666 .
O3 Co1 O7 98.45(12) 2_666 .
O3 Co1 N1 87.99(11) 2_666 .
O2 Co1 O3 147.44(12) . 2_666
O2 Co1 O5 114.61(12) . .
O2 Co1 O7 91.75(12) . .
O2 Co1 N1 86.60(12) . .
O5 Co1 O7 85.25(12) . .
O5 Co1 N1 86.71(12) . .
N1 Co1 O7 170.26(13) . .
Co2 O3 Co1 111.56(12) . 2_666
C15 O3 Co2 124.6(2) . .
C15 O3 Co1 123.1(2) . 2_666
C18 O6 Co2 131.6(3) . .
C7 O2 Co1 130.4(2) . .
C18 O5 Co1 130.2(3) . .
C14 O4 C16 117.0(3) . .
Co1 O7 H7 111(4) . .
C19 O7 Co1 119.6(3) . .
C19 O7 H7 112(4) . .
N1 N2 Co2 114.5(2) . .
C9 N2 Co2 124.1(3) . .
C9 N2 N1 117.7(3) . .
C2 O1 C1 117.0(4) . .
N2 N1 Co1 114.4(2) . .
C8 N1 Co1 127.8(3) . .
C8 N1 N2 117.7(3) . .
O3 C15 C10 124.1(3) . .
O3 C15 C14 118.0(3) . .
C10 C15 C14 117.9(3) . .
O6 C18 O5 125.7(4) . .
O6 C18 C17 118.5(4) . .
O5 C18 C17 115.9(4) . .
C15 C10 C9 124.0(3) . .
C15 C10 C11 119.2(4) . .
C11 C10 C9 116.7(4) . .
O4 C14 C15 112.7(3) . .
O4 C14 C13 125.8(4) . .
C13 C14 C15 121.5(4) . .
N1 C8 H8 117.7 . .
N1 C8 C6 124.6(4) . .
C6 C8 H8 117.7 . .
O2 C7 C6 124.8(3) . .
O2 C7 C2 118.6(3) . .
C6 C7 C2 116.6(4) . .
N2 C9 C10 125.4(4) . .
N2 C9 H9 117.3 . .
C10 C9 H9 117.3 . .
C7 C6 C8 123.1(4) . .
C7 C6 C5 120.6(4) . .
C5 C6 C8 116.3(4) . .
O1 C2 C7 113.9(3) . .
C3 C2 O1 124.5(4) . .
C3 C2 C7 121.5(4) . .
C14 C13 H13 119.8 . .
C14 C13 C12 120.3(4) . .
C12 C13 H13 119.8 . .
C6 C5 H5 119.8 . .
C4 C5 C6 120.4(4) . .
C4 C5 H5 119.8 . .
C5 C4 H4 120.2 . .
C5 C4 C3 119.5(4) . .
C3 C4 H4 120.2 . .
C10 C11 H11 119.3 . .
C12 C11 C10 121.5(4) . .
C12 C11 H11 119.3 . .
C2 C3 C4 121.3(4) . .
C2 C3 H3 119.4 . .
C4 C3 H3 119.4 . .
O4 C16 H16A 109.5 . .
O4 C16 H16B 109.5 . .
O4 C16 H16C 109.5 . .
H16A C16 H16B 109.5 . .
H16A C16 H16C 109.5 . .
H16B C16 H16C 109.5 . .
C13 C12 H12 120.2 . .
C11 C12 C13 119.7(4) . .
C11 C12 H12 120.2 . .
C18 C17 H17A 109.5 . .
C18 C17 H17B 109.5 . .
C18 C17 H17C 109.5 . .
H17A C17 H17B 109.5 . .
H17A C17 H17C 109.5 . .
H17B C17 H17C 109.5 . .
O1 C1 H1A 109.5 . .
O1 C1 H1B 109.5 . .
O1 C1 H1C 109.5 . .
H1A C1 H1B 109.5 . .
H1A C1 H1C 109.5 . .
H1B C1 H1C 109.5 . .
O7 C19 H19A 109.5 . .
O7 C19 H19B 109.5 . .
O7 C19 H19C 109.5 . .
H19A C19 H19B 109.5 . .
H19A C19 H19C 109.5 . .
H19B C19 H19C 109.5 . .

loop_
_geom_bond_atom_site_label_1
_geom_bond_atom_site_label_2
_geom_bond_distance
_geom_bond_site_symmetry_2
Co2 O3 2.016(2) 2_666
Co2 O3 2.016(2) .
Co2 O6 2.119(3) 2_666
Co2 O6 2.119(3) .
Co2 N2 2.097(3) .
Co2 N2 2.097(3) 2_666
Co1 O3 2.030(3) 2_666
Co1 O2 1.960(3) .
Co1 O5 2.076(3) .
Co1 O7 2.153(3) .
Co1 N1 2.115(3) .
O3 C15 1.322(4) .
O6 C18 1.241(5) .
O2 C7 1.311(5) .
O5 C18 1.270(5) .
O4 C14 1.371(5) .
O4 C16 1.441(5) .
O7 C19 1.440(6) .
O7 H7 0.82(6) .
N2 N1 1.417(4) .
N2 C9 1.282(5) .
O1 C2 1.372(5) .
O1 C1 1.433(5) .
N1 C8 1.282(5) .
C15 C10 1.410(5) .
C15 C14 1.422(5) .
C18 C17 1.500(6) .
C10 C9 1.448(5) .
C10 C11 1.417(5) .
C14 C13 1.375(6) .
C8 H8 0.9300 .
C8 C6 1.437(5) .
C7 C6 1.410(5) .
C7 C2 1.432(5) .
C9 H9 0.9300 .
C6 C5 1.429(6) .
C2 C3 1.367(6) .
C13 H13 0.9300 .
C13 C12 1.394(6) .
C5 H5 0.9300 .
C5 C4 1.369(6) .
C4 H4 0.9300 .
C4 C3 1.395(7) .
C11 H11 0.9300 .
C11 C12 1.371(6) .
C3 H3 0.9300 .
C16 H16A 0.9600 .
C16 H16B 0.9600 .
C16 H16C 0.9600 .
C12 H12 0.9300 .
C17 H17A 0.9600 .
C17 H17B 0.9600 .
C17 H17C 0.9600 .
C1 H1A 0.9600 .
C1 H1B 0.9600 .
C1 H1C 0.9600 .
C19 H19A 0.9600 .
C19 H19B 0.9600 .
C19 H19C 0.9600 .

loop_
_smtbx_masks_void_nr
_smtbx_masks_void_average_x
_smtbx_masks_void_average_y
_smtbx_masks_void_average_z
_smtbx_masks_void_volume
_smtbx_masks_void_count_electrons
1 0.000 0.500 0.000 100.4 4.6
